data_7047221
loop_
_publ_author_name
'Simayi, Rena'
'Gillbard, Simone M.'
'Cross, Warren B.'
'Hope, Eric G.'
'Singh, Kuldip'
'Solan, Gregory A.'

_publ_section_title
;
 Ligand and solvent control of selectivity in the C-H activation of a
 pyridylimine-substituted 1-naphthalene; a combined synthetic and
 computational study.
;
_journal_issue 33
_journal_name_full 'Dalton transactions (Cambridge, England : 2003)'
_journal_page_first 11680
_journal_page_last 11690
_journal_paper_doi 10.1039/c8dt02565g
_journal_volume 47
_journal_year 2018
_chemical_formula_moiety 'C29 H29 Cl N2 Pd'
_chemical_formula_sum 'C29 H29 Cl N2 Pd'
_chemical_formula_weight 547.39
_space_group_crystal_system monoclinic
_space_group_IT_number 14
_space_group_name_Hall '-P 2ybc'
_space_group_name_H-M_alt 'P 1 21/c 1'
_symmetry_space_group_name_Hall '-P 2ybc'
_symmetry_space_group_name_H-M 'P 1 21/c 1'
_atom_sites_solution_hydrogens mixed
_audit_creation_method SHELXL-2018/3
_audit_update_record
;
2018-08-01 deposited with the CCDC.
2018-08-07 downloaded from the CCDC.
;
_cell_angle_alpha 90
_cell_angle_beta 100.696(4)
_cell_angle_gamma 90
_cell_formula_units_Z 4
_cell_length_a 10.3807(19)
_cell_length_b 14.917(3)
_cell_length_c 15.894(3)
_cell_measurement_reflns_used 659
_cell_measurement_temperature 150(2)
_cell_measurement_theta_max 23.388
_cell_measurement_theta_min 2.419
_cell_volume 2418.4(8)
_computing_cell_refinement 'Bruker SMART'
_computing_data_collection 'Bruker SMART'
_computing_data_reduction 'Bruker SHELXTL'
_computing_molecular_graphics 'Bruker SHELXTL'
_computing_publication_material 'Bruker SHELXTL'
_computing_structure_refinement 'SHELXL-2018/3 (Sheldrick, 2018)'
_computing_structure_solution 'Bruker SHELXTL'
_diffrn_ambient_temperature 150(2)
_diffrn_measured_fraction_theta_full 0.998
_diffrn_measured_fraction_theta_max 0.997
_diffrn_measurement_device_type 'Bruker Apex 2000 CCD area detector'
_diffrn_measurement_method 'phi and omega scans'
_diffrn_radiation_type MoK\a
_diffrn_radiation_wavelength 0.71073
_diffrn_reflns_av_R_equivalents 0.1703
_diffrn_reflns_av_unetI/netI 0.2241
_diffrn_reflns_Laue_measured_fraction_full 0.998
_diffrn_reflns_Laue_measured_fraction_max 0.997
_diffrn_reflns_limit_h_max 12
_diffrn_reflns_limit_h_min -12
_diffrn_reflns_limit_k_max 18
_diffrn_reflns_limit_k_min -17
_diffrn_reflns_limit_l_max 19
_diffrn_reflns_limit_l_min -19
_diffrn_reflns_number 18756
_diffrn_reflns_point_group_measured_fraction_full 0.998
_diffrn_reflns_point_group_measured_fraction_max 0.997
_diffrn_reflns_theta_full 25.242
_diffrn_reflns_theta_max 26.000
_diffrn_reflns_theta_min 1.888
_exptl_absorpt_coefficient_mu 0.898
_exptl_absorpt_correction_T_max 0.831
_exptl_absorpt_correction_T_min 0.585
_exptl_absorpt_correction_type empirical
_exptl_absorpt_process_details
;
absorption correction based on 2383 reflections(SADABS);Rint 0.1405 before
correction and 0.0590 after.
;
_exptl_crystal_colour yellow
_exptl_crystal_density_diffrn 1.503
_exptl_crystal_description needle
_exptl_crystal_F_000 1120
_exptl_crystal_size_max 0.25
_exptl_crystal_size_mid 0.06
_exptl_crystal_size_min 0.04
_refine_diff_density_max 0.838
_refine_diff_density_min -1.084
_refine_diff_density_rms 0.131
_refine_ls_extinction_method none
_refine_ls_goodness_of_fit_ref 0.780
_refine_ls_hydrogen_treatment constr
_refine_ls_matrix_type full
_refine_ls_number_parameters 302
_refine_ls_number_reflns 4753
_refine_ls_number_restraints 18
_refine_ls_restrained_S_all 0.779
_refine_ls_R_factor_all 0.1353
_refine_ls_R_factor_gt 0.0608
_refine_ls_shift/su_max 0.001
_refine_ls_shift/su_mean 0.000
_refine_ls_structure_factor_coef Fsqd
_refine_ls_weighting_details 'w=1/[\s^2^(Fo^2^)+(0.0064P)^2^] where P=(Fo^2^+2Fc^2^)/3'
_refine_ls_weighting_scheme calc
_refine_ls_wR_factor_gt 0.0808
_refine_ls_wR_factor_ref 0.0965
_reflns_Friedel_coverage 0.000
_reflns_number_gt 2358
_reflns_number_total 4753
_reflns_threshold_expression 'I > 2\s(I)'
_cod_data_source_file c8dt02565g3.cif
_cod_data_source_block 16014
_cod_depositor_comments 'Adding full bibliography for 7047219--7047222.cif.'
_cod_original_cell_volume 2418.5(8)
_cod_database_code 7047221
_shelx_shelxl_version_number 2018/3
_shelx_space_group_comment
; 
The symmetry employed for this shelxl refinement is uniquely defined 
by the following loop, which should always be used as a source of 
symmetry information in preference to the above space-group names. 
They are only intended as comments. 
;
_exptl_absorpt_special_details
;
The crystal data was weak due to crystal quality.
;

loop_
_space_group_symop_operation_xyz
'x, y, z'
'-x, y+1/2, -z+1/2'
'-x, -y, -z'
'x, -y-1/2, z-1/2'

loop_
_atom_site_label
_atom_site_type_symbol
_atom_site_fract_x
_atom_site_fract_y
_atom_site_fract_z
_atom_site_U_iso_or_equiv
_atom_site_adp_type
_atom_site_occupancy
_atom_site_site_symmetry_order
_atom_site_calc_flag
_atom_site_refinement_flags_posn
_atom_site_refinement_flags_adp
Pd1 Pd 0.80123(5) 0.67078(4) 0.12284(3) 0.02283(15) Uani 1 1 d . .
Cl1 Cl 0.79277(19) 0.74616(12) 0.24779(12) 0.0371(5) Uani 1 1 d . .
N1 N 0.9283(5) 0.7569(3) 0.0701(3) 0.0204(13) Uani 1 1 d . U
N2 N 0.8234(5) 0.6014(4) 0.0221(3) 0.0206(13) Uani 1 1 d . .
C1 C 0.9774(6) 0.8413(4) 0.1091(4) 0.0214(15) Uani 1 1 d . U
C2 C 1.1040(7) 0.8447(5) 0.1587(4) 0.0258(17) Uani 1 1 d . U
C3 C 1.1390(7) 0.9235(5) 0.2034(5) 0.034(2) Uani 1 1 d . .
H3 H 1.223887 0.927622 0.238001 0.040 Uiso 1 1 calc R U
C4 C 1.0574(7) 0.9952(5) 0.2000(5) 0.033(2) Uani 1 1 d . .
H4 H 1.084573 1.047788 0.232099 0.039 Uiso 1 1 calc R U
C5 C 0.9332(7) 0.9902(5) 0.1486(5) 0.0320(19) Uani 1 1 d . .
H5 H 0.877567 1.041180 0.144365 0.038 Uiso 1 1 calc R U
C6 C 0.8884(7) 0.9136(4) 0.1037(4) 0.0208(16) Uani 1 1 d . U
C7 C 0.9572(6) 0.7268(4) 0.0001(4) 0.0201(16) Uani 1 1 d . .
C8 C 1.0405(6) 0.7749(4) -0.0532(4) 0.0317(19) Uani 1 1 d . .
H8A H 1.048205 0.738333 -0.103252 0.048 Uiso 1 1 calc R U
H8B H 0.999858 0.832536 -0.072258 0.048 Uiso 1 1 calc R U
H8C H 1.127912 0.785400 -0.018959 0.048 Uiso 1 1 calc R U
C9 C 0.9020(6) 0.6379(4) -0.0279(4) 0.0233(17) Uani 1 1 d . .
C10 C 0.9233(7) 0.5911(5) -0.0986(4) 0.0317(19) Uani 1 1 d . .
H10 H 0.977271 0.615843 -0.134879 0.038 Uiso 1 1 calc R U
C11 C 0.8665(7) 0.5085(5) -0.1168(4) 0.0318(19) Uani 1 1 d . .
H11 H 0.883344 0.474689 -0.164286 0.038 Uiso 1 1 calc R U
C12 C 0.7840(7) 0.4751(5) -0.0646(5) 0.0314(19) Uani 1 1 d . .
H12 H 0.761681 0.415701 -0.077208 0.038 Uiso 1 1 d R U
C13 C 0.7623(7) 0.5209(4) 0.0081(4) 0.0256(17) Uani 1 1 d . .
C14 C 0.6804(7) 0.5027(5) 0.0747(5) 0.0301(19) Uani 1 1 d . .
C15 C 0.6821(7) 0.5720(5) 0.1359(5) 0.0284(18) Uani 1 1 d . .
C16 C 0.5988(7) 0.5688(5) 0.1956(4) 0.034(2) Uani 1 1 d . .
H16 H 0.599215 0.616195 0.235525 0.040 Uiso 1 1 calc R U
C17 C 0.5158(7) 0.4962(5) 0.1964(5) 0.035(2) Uani 1 1 d . .
H17 H 0.455885 0.495644 0.234860 0.042 Uiso 1 1 calc R U
C18 C 0.5195(7) 0.4228(5) 0.1402(5) 0.0281(19) Uani 1 1 d . .
C19 C 0.6023(7) 0.4245(5) 0.0774(5) 0.035(2) Uani 1 1 d . .
C20 C 0.5979(8) 0.3467(5) 0.0248(5) 0.042(2) Uani 1 1 d . .
H20 H 0.650678 0.343851 -0.017993 0.051 Uiso 1 1 calc R U
C21 C 0.5184(7) 0.2763(5) 0.0353(5) 0.042(2) Uani 1 1 d . .
H21 H 0.517862 0.225443 -0.000748 0.050 Uiso 1 1 calc R U
C22 C 0.4382(8) 0.2755(6) 0.0962(5) 0.046(2) Uani 1 1 d . .
H22 H 0.384360 0.225095 0.101693 0.055 Uiso 1 1 calc R U
C23 C 0.4383(7) 0.3478(5) 0.1476(5) 0.038(2) Uani 1 1 d . .
H23 H 0.383251 0.348447 0.189121 0.045 Uiso 1 1 calc R U
C24 C 1.1973(6) 0.7655(5) 0.1674(4) 0.0285(18) Uani 1 1 d . .
H24 H 1.161147 0.720552 0.122514 0.034 Uiso 1 1 calc R U
C25 C 1.2072(8) 0.7206(5) 0.2548(5) 0.051(2) Uani 1 1 d . .
H25A H 1.243040 0.763272 0.300006 0.076 Uiso 1 1 calc R U
H25B H 1.265003 0.668276 0.258057 0.076 Uiso 1 1 calc R U
H25C H 1.119787 0.701400 0.262504 0.076 Uiso 1 1 calc R U
C26 C 1.3335(6) 0.7935(5) 0.1528(4) 0.039(2) Uani 1 1 d . .
H26A H 1.326007 0.819964 0.095654 0.059 Uiso 1 1 calc R U
H26B H 1.390644 0.740694 0.157174 0.059 Uiso 1 1 calc R U
H26C H 1.371042 0.837595 0.196132 0.059 Uiso 1 1 calc R U
C27 C 0.7518(7) 0.9073(5) 0.0504(5) 0.0308(19) Uani 1 1 d . .
H27 H 0.730908 0.842300 0.040182 0.037 Uiso 1 1 calc R U
C28 C 0.6493(7) 0.9468(5) 0.0970(5) 0.058(3) Uani 1 1 d . .
H28A H 0.656277 0.918065 0.153123 0.087 Uiso 1 1 calc R U
H28B H 0.561576 0.936300 0.063215 0.087 Uiso 1 1 calc R U
H28C H 0.664072 1.011399 0.104675 0.087 Uiso 1 1 calc R U
C29 C 0.7462(7) 0.9514(5) -0.0362(5) 0.055(3) Uani 1 1 d . .
H29A H 0.767235 1.015213 -0.028220 0.082 Uiso 1 1 calc R U
H29B H 0.657934 0.944700 -0.070413 0.082 Uiso 1 1 calc R U
H29C H 0.809922 0.922687 -0.066014 0.082 Uiso 1 1 calc R U

loop_
_atom_site_aniso_label
_atom_site_aniso_U_11
_atom_site_aniso_U_22
_atom_site_aniso_U_33
_atom_site_aniso_U_23
_atom_site_aniso_U_13
_atom_site_aniso_U_12
Pd1 0.0269(3) 0.0215(3) 0.0211(3) -0.0018(3) 0.0072(2) -0.0002(3)
Cl1 0.0515(13) 0.0316(12) 0.0312(12) -0.0104(9) 0.0153(10) -0.0063(10)
N1 0.024(3) 0.024(3) 0.016(3) 0.003(3) 0.009(3) 0.000(3)
N2 0.025(3) 0.028(4) 0.009(3) -0.003(3) 0.002(3) 0.008(3)
C1 0.031(3) 0.016(3) 0.021(3) 0.000(3) 0.016(3) -0.010(3)
C2 0.030(4) 0.024(4) 0.026(4) -0.003(3) 0.013(3) -0.003(3)
C3 0.041(5) 0.025(5) 0.036(5) -0.001(4) 0.009(4) -0.009(4)
C4 0.034(5) 0.025(5) 0.040(5) -0.007(4) 0.007(4) -0.010(4)
C5 0.040(5) 0.020(4) 0.040(5) 0.004(4) 0.018(4) -0.001(4)
C6 0.026(4) 0.017(4) 0.020(4) 0.004(3) 0.006(3) -0.003(3)
C7 0.019(4) 0.018(4) 0.022(4) 0.008(3) 0.000(3) 0.005(3)
C8 0.041(5) 0.021(4) 0.032(5) 0.000(3) 0.004(4) -0.012(4)
C9 0.025(4) 0.026(4) 0.019(4) 0.002(3) 0.003(3) -0.001(3)
C10 0.036(5) 0.035(5) 0.025(5) 0.002(4) 0.009(4) 0.001(4)
C11 0.041(5) 0.029(5) 0.028(5) -0.013(4) 0.013(4) 0.004(4)
C12 0.040(5) 0.019(4) 0.036(5) -0.010(4) 0.008(4) 0.001(4)
C13 0.033(5) 0.019(4) 0.025(4) 0.002(3) 0.005(4) -0.001(3)
C14 0.029(5) 0.029(5) 0.031(5) 0.012(4) 0.000(4) 0.006(4)
C15 0.033(5) 0.021(4) 0.030(5) -0.003(3) 0.001(4) -0.003(4)
C16 0.041(5) 0.035(5) 0.023(5) 0.004(4) 0.001(4) 0.006(4)
C17 0.027(5) 0.048(5) 0.027(5) 0.007(4) 0.001(4) 0.004(4)
C18 0.022(4) 0.029(5) 0.031(5) 0.010(4) 0.001(4) 0.004(4)
C19 0.031(5) 0.033(5) 0.038(5) 0.011(4) -0.002(4) 0.006(4)
C20 0.060(6) 0.026(5) 0.041(5) -0.014(4) 0.008(4) -0.002(4)
C21 0.050(6) 0.037(5) 0.038(6) -0.004(4) 0.007(4) -0.010(4)
C22 0.048(6) 0.048(6) 0.038(6) 0.011(4) 0.000(5) -0.014(5)
C23 0.030(5) 0.027(5) 0.055(6) 0.010(4) 0.006(4) 0.003(4)
C24 0.024(4) 0.028(5) 0.031(5) -0.006(4) 0.000(4) -0.004(4)
C25 0.066(6) 0.047(6) 0.041(6) 0.010(4) 0.012(5) 0.014(5)
C26 0.035(5) 0.048(5) 0.036(5) -0.001(4) 0.011(4) 0.006(4)
C27 0.035(5) 0.019(4) 0.037(5) 0.001(4) 0.005(4) 0.006(4)
C28 0.036(6) 0.076(7) 0.062(7) -0.015(6) 0.009(5) -0.005(5)
C29 0.047(6) 0.070(7) 0.044(6) 0.006(5) 0.003(5) -0.002(5)

loop_
_atom_type_symbol
_atom_type_description
_atom_type_scat_dispersion_real
_atom_type_scat_dispersion_imag
_atom_type_scat_source
C C 0.0033 0.0016 'International Tables Vol C Tables 4.2.6.8 and 6.1.1.4'
H H 0.0000 0.0000 'International Tables Vol C Tables 4.2.6.8 and 6.1.1.4'
N N 0.0061 0.0033 'International Tables Vol C Tables 4.2.6.8 and 6.1.1.4'
Cl Cl 0.1484 0.1585 'International Tables Vol C Tables 4.2.6.8 and 6.1.1.4'
Pd Pd -0.9988 1.0072 'International Tables Vol C Tables 4.2.6.8 and 6.1.1.4'

loop_
_geom_angle_atom_site_label_1
_geom_angle_atom_site_label_2
_geom_angle_atom_site_label_3
_geom_angle
N2 Pd1 C15 82.0(3)
N2 Pd1 N1 79.7(2)
C15 Pd1 N1 161.4(2)
N2 Pd1 Cl1 174.67(16)
C15 Pd1 Cl1 98.6(2)
N1 Pd1 Cl1 99.88(15)
C7 N1 C1 123.6(6)
C7 N1 Pd1 113.1(4)
C1 N1 Pd1 123.4(4)
C9 N2 C13 125.0(6)
C9 N2 Pd1 116.3(4)
C13 N2 Pd1 118.7(4)
C2 C1 C6 122.7(6)
C2 C1 N1 119.3(6)
C6 C1 N1 117.5(6)
C3 C2 C1 116.6(6)
C3 C2 C24 120.8(6)
C1 C2 C24 122.6(6)
C4 C3 C2 123.0(7)
C4 C3 H3 118.5
C2 C3 H3 118.5
C3 C4 C5 118.9(7)
C3 C4 H4 120.5
C5 C4 H4 120.5
C6 C5 C4 122.2(7)
C6 C5 H5 118.9
C4 C5 H5 118.9
C5 C6 C1 116.6(6)
C5 C6 C27 122.1(6)
C1 C6 C27 121.4(6)
N1 C7 C9 115.7(6)
N1 C7 C8 124.9(6)
C9 C7 C8 119.4(6)
C7 C8 H8A 109.5
C7 C8 H8B 109.5
H8A C8 H8B 109.5
C7 C8 H8C 109.5
H8A C8 H8C 109.5
H8B C8 H8C 109.5
N2 C9 C10 118.7(6)
N2 C9 C7 115.2(6)
C10 C9 C7 126.1(6)
C11 C10 C9 120.0(7)
C11 C10 H10 120.0
C9 C10 H10 120.0
C10 C11 C12 118.9(6)
C10 C11 H11 120.6
C12 C11 H11 120.6
C11 C12 C13 122.1(7)
C11 C12 H12 111.7
C13 C12 H12 125.0
N2 C13 C12 115.2(6)
N2 C13 C14 110.7(6)
C12 C13 C14 134.1(7)
C15 C14 C19 120.7(7)
C15 C14 C13 114.6(6)
C19 C14 C13 124.7(7)
C16 C15 C14 120.7(7)
C16 C15 Pd1 125.5(6)
C14 C15 Pd1 113.8(5)
C17 C16 C15 119.8(7)
C17 C16 H16 120.1
C15 C16 H16 120.1
C16 C17 C18 120.5(7)
C16 C17 H17 119.7
C18 C17 H17 119.7
C17 C18 C23 118.1(7)
C17 C18 C19 121.0(7)
C23 C18 C19 121.0(7)
C14 C19 C20 127.2(7)
C14 C19 C18 117.0(7)
C20 C19 C18 115.8(7)
C21 C20 C19 120.6(8)
C21 C20 H20 119.7
C19 C20 H20 119.7
C20 C21 C22 123.1(8)
C20 C21 H21 118.4
C22 C21 H21 118.4
C23 C22 C21 118.7(8)
C23 C22 H22 120.7
C21 C22 H22 120.7
C22 C23 C18 120.8(8)
C22 C23 H23 119.6
C18 C23 H23 119.6
C2 C24 C25 111.0(6)
C2 C24 C26 111.4(6)
C25 C24 C26 110.4(6)
C2 C24 H24 108.0
C25 C24 H24 108.0
C26 C24 H24 108.0
C24 C25 H25A 109.5
C24 C25 H25B 109.5
H25A C25 H25B 109.5
C24 C25 H25C 109.5
H25A C25 H25C 109.5
H25B C25 H25C 109.5
C24 C26 H26A 109.5
C24 C26 H26B 109.5
H26A C26 H26B 109.5
C24 C26 H26C 109.5
H26A C26 H26C 109.5
H26B C26 H26C 109.5
C6 C27 C29 110.8(6)
C6 C27 C28 111.7(6)
C29 C27 C28 111.2(6)
C6 C27 H27 107.6
C29 C27 H27 107.6
C28 C27 H27 107.6
C27 C28 H28A 109.5
C27 C28 H28B 109.5
H28A C28 H28B 109.5
C27 C28 H28C 109.5
H28A C28 H28C 109.5
H28B C28 H28C 109.5
C27 C29 H29A 109.5
C27 C29 H29B 109.5
H29A C29 H29B 109.5
C27 C29 H29C 109.5
H29A C29 H29C 109.5
H29B C29 H29C 109.5

loop_
_geom_bond_atom_site_label_1
_geom_bond_atom_site_label_2
_geom_bond_distance
Pd1 N2 1.956(5)
Pd1 C15 1.959(7)
Pd1 N1 2.123(5)
Pd1 Cl1 2.2980(19)
N1 C7 1.286(7)
N1 C1 1.453(7)
N2 C9 1.354(7)
N2 C13 1.358(8)
C1 C2 1.403(8)
C1 C6 1.412(8)
C2 C3 1.387(9)
C2 C24 1.518(9)
C3 C4 1.358(9)
C3 H3 0.9500
C4 C5 1.394(9)
C4 H4 0.9500
C5 C6 1.382(8)
C5 H5 0.9500
C6 C27 1.514(8)
C7 C9 1.480(8)
C7 C8 1.502(8)
C8 H8A 0.9800
C8 H8B 0.9800
C8 H8C 0.9800
C9 C10 1.376(8)
C10 C11 1.373(9)
C10 H10 0.9500
C11 C12 1.391(9)
C11 H11 0.9500
C12 C13 1.395(9)
C12 H12 0.9284
C13 C14 1.500(9)
C14 C15 1.418(9)
C14 C19 1.425(9)
C15 C16 1.397(9)
C16 C17 1.385(9)
C16 H16 0.9500
C17 C18 1.418(9)
C17 H17 0.9500
C18 C23 1.418(9)
C18 C19 1.433(9)
C19 C20 1.427(9)
C20 C21 1.365(9)
C20 H20 0.9500
C21 C22 1.389(9)
C21 H21 0.9500
C22 C23 1.354(9)
C22 H22 0.9500
C23 H23 0.9500
C24 C25 1.529(9)
C24 C26 1.533(8)
C24 H24 1.0000
C25 H25A 0.9800
C25 H25B 0.9800
C25 H25C 0.9800
C26 H26A 0.9800
C26 H26B 0.9800
C26 H26C 0.9800
C27 C29 1.517(9)
C27 C28 1.524(9)
C27 H27 1.0000
C28 H28A 0.9800
C28 H28B 0.9800
C28 H28C 0.9800
C29 H29A 0.9800
C29 H29B 0.9800
C29 H29C 0.9800

loop_
_geom_torsion_atom_site_label_1
_geom_torsion_atom_site_label_2
_geom_torsion_atom_site_label_3
_geom_torsion_atom_site_label_4
_geom_torsion
C7 N1 C1 C2 -80.8(8)
Pd1 N1 C1 C2 99.2(6)
C7 N1 C1 C6 106.9(7)
Pd1 N1 C1 C6 -73.1(7)
C6 C1 C2 C3 0.2(9)
N1 C1 C2 C3 -171.8(6)
C6 C1 C2 C24 177.3(6)
N1 C1 C2 C24 5.3(9)
C1 C2 C3 C4 -0.6(10)
C24 C2 C3 C4 -177.7(6)
C2 C3 C4 C5 -0.8(11)
C3 C4 C5 C6 2.6(11)
C4 C5 C6 C1 -2.9(10)
C4 C5 C6 C27 177.9(6)
C2 C1 C6 C5 1.5(9)
N1 C1 C6 C5 173.6(5)
C2 C1 C6 C27 -179.3(6)
N1 C1 C6 C27 -7.2(9)
C1 N1 C7 C9 177.7(6)
Pd1 N1 C7 C9 -2.3(7)
C1 N1 C7 C8 -2.5(10)
Pd1 N1 C7 C8 177.5(5)
C13 N2 C9 C10 -0.2(10)
Pd1 N2 C9 C10 178.6(5)
C13 N2 C9 C7 179.7(6)
Pd1 N2 C9 C7 -1.5(7)
N1 C7 C9 N2 2.6(8)
C8 C7 C9 N2 -177.2(6)
N1 C7 C9 C10 -177.5(7)
C8 C7 C9 C10 2.7(10)
N2 C9 C10 C11 -0.7(11)
C7 C9 C10 C11 179.4(6)
C9 C10 C11 C12 2.3(11)
C10 C11 C12 C13 -3.2(11)
C9 N2 C13 C12 -0.6(10)
Pd1 N2 C13 C12 -179.4(5)
C9 N2 C13 C14 -178.4(6)
Pd1 N2 C13 C14 2.8(7)
C11 C12 C13 N2 2.3(10)
C11 C12 C13 C14 179.5(7)
N2 C13 C14 C15 0.9(8)
C12 C13 C14 C15 -176.4(8)
N2 C13 C14 C19 179.1(6)
C12 C13 C14 C19 1.8(13)
C19 C14 C15 C16 -5.6(11)
C13 C14 C15 C16 172.6(6)
C19 C14 C15 Pd1 177.7(5)
C13 C14 C15 Pd1 -4.0(8)
C14 C15 C16 C17 1.5(11)
Pd1 C15 C16 C17 177.8(5)
C15 C16 C17 C18 3.4(11)
C16 C17 C18 C23 176.0(6)
C16 C17 C18 C19 -4.3(11)
C15 C14 C19 C20 -174.9(7)
C13 C14 C19 C20 7.0(12)
C15 C14 C19 C18 4.6(10)
C13 C14 C19 C18 -173.5(6)
C17 C18 C19 C14 0.3(10)
C23 C18 C19 C14 179.9(6)
C17 C18 C19 C20 179.8(6)
C23 C18 C19 C20 -0.5(10)
C14 C19 C20 C21 179.5(7)
C18 C19 C20 C21 0.1(11)
C19 C20 C21 C22 0.1(12)
C20 C21 C22 C23 0.2(12)
C21 C22 C23 C18 -0.6(12)
C17 C18 C23 C22 -179.5(7)
C19 C18 C23 C22 0.8(11)
C3 C2 C24 C25 72.3(8)
C1 C2 C24 C25 -104.7(7)
C3 C2 C24 C26 -51.2(9)
C1 C2 C24 C26 131.8(6)
C5 C6 C27 C29 80.8(8)
C1 C6 C27 C29 -98.3(7)
C5 C6 C27 C28 -43.8(9)
C1 C6 C27 C28 137.1(7)
